data_1531510
loop_
_publ_author_name
'Hall, D.'
'Holland, R.V.'

_publ_section_title
;
 The Crystal Structure of K3 (Hg (N O2)4) N O3
;
_journal_name_full 'Inorganica Chimica Acta'
_journal_page_first 235
_journal_page_last 238
_journal_volume 3
_journal_year 1969
_chemical_formula_sum 'Hg K3 N5 O11'
_chemical_name_systematic 'K3 Hg (N O2)4 (N O3)'
_space_group_IT_number 62
_symmetry_space_group_name_Hall '-P 2ac 2n'
_symmetry_space_group_name_H-M 'P n m a'
_cell_angle_alpha 90
_cell_angle_beta 90
_cell_angle_gamma 90
_cell_formula_units_Z 4
_cell_length_a 12.12
_cell_length_b 10.58
_cell_length_c 9.28
_cell_volume 1189.971
_citation_journal_id_ASTM ICHAA3
_cod_data_source_file Hall_ICHAA3_1969_1197.cif
_cod_data_source_block Hg1K3N5O11
_cod_original_formula_sum 'Hg1 K3 N5 O11'
_cod_database_code 1531510

loop_
_symmetry_equiv_pos_as_xyz
x,y,z
-x+1/2,-y,z+1/2
x+1/2,-y+1/2,-z+1/2
-x,y+1/2,-z
-x,-y,-z
x-1/2,y,-z-1/2
-x-1/2,y-1/2,z-1/2
x,-y-1/2,z

loop_
_atom_site_label
_atom_site_type_symbol
_atom_site_fract_x
_atom_site_fract_y
_atom_site_fract_z
_atom_site_occupancy
_atom_site_U_iso_or_equiv
N4 N+5 0.2492 0.25 0.737 1 0.0
O1 O-2 0.0211 0.0296 0.1702 1 0.0
N2 N+3 0.3413 0.25 0.1496 1 0.0
N1 N+3 0.0406 0.0036 0.2959 1 0.0
K1 K+1 0.0176 0.25 0.6021 1 0.0
Hg1 Hg+2 0.0923 0.25 0.1879 1 0.0
O7 O-2 0.298 0.25 0.8618 1 0.0
O3 O-2 0.2812 0.1521 0.1725 1 0.0
O2 O-2 0.0776 0.0851 0.3729 1 0.0
O4 O-2 -0.0816 0.25 0.0282 1 0.0
N3 N+3 -0.0299 0.25 -0.0881 1 0.0
K2 K+1 0.3017 0.0046 0.4384 1 0.0
O6 O-2 0.2232 0.1496 0.6753 1 0.0
O5 O-2 0.076 0.25 -0.0638 1 0.0
